data_1539737
loop_
_publ_author_name
'Deeth, R.J.'
'Kucharski, E.S.'
'Figgis, B.N.'
'Forsyth, J.B.'
'Reynolds, P.A.'

_publ_section_title
;
 Structures of (ND4)2V(SO4)2(D2O)6 and (ND4)2 V.45Zn.55(SO4)2(D2O)6 at 5.8
 K by neutron diffraction
;
_journal_name_full 'Australian Journal of Chemistry'
_journal_page_first 1289
_journal_page_last 1294
_journal_volume 41
_journal_year 1988
_chemical_formula_sum 'D20 N2 O14 S2 V'
_chemical_name_systematic '(N D4)2 V (S O4)2 (D2 O)6'
_space_group_IT_number 14
_symmetry_space_group_name_Hall '-P 2yab'
_symmetry_space_group_name_H-M 'P 1 21/a 1'
_cell_angle_alpha 90
_cell_angle_beta 107
_cell_angle_gamma 90
_cell_formula_units_Z 2
_cell_length_a 9.13
_cell_length_b 12.32
_cell_length_c 6.25
_cell_volume 672.292
_citation_journal_id_ASTM AJCHAS
_cod_data_source_file Deeth_AJCHAS_1988_1409.cif
_cod_data_source_block D20N2O14S2V1
_cod_original_cell_volume 672.2918
_cod_original_sg_symbol_Hall '-P 2ybc (z,y,-x)'
_cod_original_formula_sum 'D20 N2 O14 S2 V1'
_cod_database_code 1539737

loop_
_symmetry_equiv_pos_as_xyz
x,y,z
-x+1/2,y+1/2,-z
-x,-y,-z
x-1/2,-y-1/2,z

loop_
_atom_site_label
_atom_site_type_symbol
_atom_site_fract_x
_atom_site_fract_y
_atom_site_fract_z
_atom_site_occupancy
_atom_site_U_iso_or_equiv
D7 D+1 -0.2688 0.1009 -0.0591 1 0.0
D1 D+1 0.071 0.33 0.1905 1 0.0
D9 D+1 -0.0944 -0.0603 0.3478 1 0.0
O7 O-2 -0.0023 -0.0716 0.3062 1 0.0
O4 O-2 0.3891 0.173 0.9406 1 0.0
O5 O-2 0.1806 0.1071 0.1654 1 0.0
O2 O-2 0.5529 0.0677 0.7822 1 0.0
D4 D+1 0.1705 0.4262 0.3735 1 0.0
O1 O-2 0.4212 0.2225 0.5835 1 0.0
S1 S+6 0.4132 0.1285 0.7337 1 0.0
D10 D+1 0.0236 -0.1465 0.3318 1 0.0
O3 O-2 0.2811 0.0631 0.6159 1 0.0
D8 D+1 -0.1445 0.1923 -0.0067 1 0.0
N1 N-3 0.1376 0.3415 0.3524 1 0.0
V1 V+2 0 0 0 1 0.0
D5 D+1 0.2294 0.0867 0.3209 1 0.0
D6 D+1 0.2597 0.1199 0.0944 1 0.0
D2 D+1 0.23 0.2932 0.3874 1 0.0
D3 D+1 0.0704 0.3221 0.4528 1 0.0
O6 O-2 -0.1638 0.1152 0.3017 1 0.0
